data_7112564
loop_
_publ_author_name
'Ongarora, Benson G.'
'Hu, Xiaoke'
'Li, Hairong'
'Fronczek, Frank R.'
'Vicente, M Gra\,ca H'

_publ_section_title
;
 Syntheses and properties of trimethylaminophenoxy-substituted
 Zn((II))-phthalocyanines.
;
_journal_issue 2
_journal_name_full MedChemComm
_journal_page_first 179
_journal_page_last 194
_journal_paper_doi 10.1039/C1MD00232E
_journal_volume 3
_journal_year 2012
_chemical_formula_moiety 'C19 H17 N3 O3'
_chemical_formula_sum 'C19 H17 N3 O3'
_chemical_formula_weight 335.36
_chemical_name_systematic
;
?
;
_space_group_IT_number 29
_symmetry_cell_setting orthorhombic
_symmetry_space_group_name_Hall 'P 2c -2ac'
_symmetry_space_group_name_H-M 'P c a 21'
_atom_sites_solution_hydrogens geom
_atom_sites_solution_primary direct
_atom_sites_solution_secondary difmap
_audit_creation_method SHELXL-97
_cell_angle_alpha 90
_cell_angle_beta 90
_cell_angle_gamma 90
_cell_formula_units_Z 4
_cell_length_a 10.139(2)
_cell_length_b 8.597(2)
_cell_length_c 20.157(5)
_cell_measurement_reflns_used 5696
_cell_measurement_temperature 90.0(5)
_cell_measurement_theta_max 67.8
_cell_measurement_theta_min 4.3
_cell_volume 1757.0(7)
_computing_cell_refinement 'Bruker Apex2'
_computing_data_collection 'Bruker Apex2'
_computing_data_reduction 'Bruker Apex2'
_computing_molecular_graphics 'ORTEP-3 for Windows (Farrugia, 1997)'
_computing_publication_material 'Bruker SHELXTL'
_computing_structure_refinement 'SHELXL-97 (Sheldrick, 2008)'
_computing_structure_solution 'SHELXS-97 (Sheldrick, 2008)'
_diffrn_ambient_temperature 90.0(5)
_diffrn_measured_fraction_theta_full 0.966
_diffrn_measured_fraction_theta_max 0.953
_diffrn_measurement_device_type 'Bruker Kappa Apex-II CCD area detector'
_diffrn_measurement_method 'phi and omega scans'
_diffrn_radiation_monochromator graphite
_diffrn_radiation_source 'fine-focus sealed tube'
_diffrn_radiation_type CuK\a
_diffrn_radiation_wavelength 1.54178
_diffrn_reflns_av_R_equivalents 0.039
_diffrn_reflns_av_sigmaI/netI 0.0318
_diffrn_reflns_limit_h_max 11
_diffrn_reflns_limit_h_min -11
_diffrn_reflns_limit_k_max 9
_diffrn_reflns_limit_k_min -10
_diffrn_reflns_limit_l_max 18
_diffrn_reflns_limit_l_min -22
_diffrn_reflns_number 8771
_diffrn_reflns_theta_full 66.6
_diffrn_reflns_theta_max 68.1
_diffrn_reflns_theta_min 5.1
_exptl_absorpt_coefficient_mu 0.717
_exptl_absorpt_correction_T_max 0.864
_exptl_absorpt_correction_T_min 0.814
_exptl_absorpt_correction_type multi-scan
_exptl_absorpt_process_details 'SADABS (Sheldrick, 2002)'
_exptl_crystal_colour colourless
_exptl_crystal_density_diffrn 1.268
_exptl_crystal_density_method 'not measured'
_exptl_crystal_description fragment
_exptl_crystal_F_000 704
_exptl_crystal_size_max 0.30
_exptl_crystal_size_mid 0.28
_exptl_crystal_size_min 0.21
_refine_diff_density_max 0.19
_refine_diff_density_min -0.15
_refine_diff_density_rms 0.033
_refine_ls_abs_structure_details '935 Friedel pairs (Flack, 1983) '
_refine_ls_abs_structure_Flack 0.0(2)
_refine_ls_extinction_coef 0.0013(3)
_refine_ls_extinction_expression Fc^*^=kFc[1+0.001xFc^2^\l^3^/sin(2\q)]^-1/4^
_refine_ls_extinction_method SHELXL
_refine_ls_goodness_of_fit_ref 1.054
_refine_ls_hydrogen_treatment mixed
_refine_ls_matrix_type full
_refine_ls_number_parameters 233
_refine_ls_number_reflns 2507
_refine_ls_number_restraints 1
_refine_ls_restrained_S_all 1.054
_refine_ls_R_factor_all 0.034
_refine_ls_R_factor_gt 0.032
_refine_ls_shift/su_max 0.001
_refine_ls_shift/su_mean 0.000
_refine_ls_structure_factor_coef Fsqd
_refine_ls_weighting_details 'calc w=1/[\s^2^(Fo^2^)+(0.0471P)^2^+0.3163P] where P=(Fo^2^+2Fc^2^)/3'
_refine_ls_weighting_scheme calc
_refine_ls_wR_factor_gt 0.083
_refine_ls_wR_factor_ref 0.084
_reflns_number_gt 2403
_reflns_number_total 2507
_reflns_threshold_expression I>2\s(I)
_cod_data_source_file c1md00232e.txt
_cod_data_source_block 2b
_cod_depositor_comments
;
The following automatic conversions were performed:

'_symmetry_cell_setting' value 'Orthorhombic' changed to
'orthorhombic' according to
/usr/data/users/saulius/automatic-downloads/retrospective/RSC/lib/dictionaries/cif_core.dic
dictionary named 'cif_core.dic' version 2.4.2 from 2011-04-26.

Automatic conversion script
Id: cif_fix_values 2281 2013-09-26 08:29:07Z andrius 
;
_cod_original_sg_symbol_H-M 'P c a 21 '
_cod_database_code 7112564

loop_
_symmetry_equiv_pos_as_xyz
'x, y, z'
'-x, -y, z+1/2'
'x+1/2, -y, z'
'-x+1/2, y, z+1/2'

loop_
_atom_site_label
_atom_site_type_symbol
_atom_site_fract_x
_atom_site_fract_y
_atom_site_fract_z
_atom_site_U_iso_or_equiv
_atom_site_adp_type
_atom_site_occupancy
_atom_site_symmetry_multiplicity
_atom_site_calc_flag
_atom_site_refinement_flags
O1 O 0.35271(12) 0.07556(17) 0.42679(8) 0.0295(3) Uani 1 1 d .
O2 O 0.85512(13) 0.38705(17) 0.58253(8) 0.0337(4) Uani 1 1 d .
O3 O 0.88125(12) 0.28762(16) 0.68698(7) 0.0293(3) Uani 1 1 d .
N1 N -0.11108(16) 0.0872(2) 0.26012(10) 0.0320(4) Uani 1 1 d .
N2 N -0.23441(17) 0.4197(2) 0.37730(10) 0.0366(5) Uani 1 1 d .
N3 N 0.71161(15) 0.20932(19) 0.62817(9) 0.0237(4) Uani 1 1 d .
H3N H 0.699(2) 0.159(3) 0.6673(13) 0.028 Uiso 1 1 d .
C1 C 0.23275(18) 0.1483(2) 0.42261(10) 0.0248(4) Uani 1 1 d .
C2 C 0.15681(18) 0.1017(2) 0.36862(11) 0.0251(4) Uani 1 1 d .
H2 H 0.1877 0.0237 0.3391 0.030 Uiso 1 1 calc R
C3 C 0.03457(19) 0.1719(2) 0.35872(11) 0.0250(4) Uani 1 1 d .
C4 C -0.01104(18) 0.2865(2) 0.40270(11) 0.0264(4) Uani 1 1 d .
C5 C 0.06562(19) 0.3278(2) 0.45692(11) 0.0278(4) Uani 1 1 d .
H5 H 0.0340 0.4033 0.4874 0.033 Uiso 1 1 calc R
C6 C 0.18818(19) 0.2596(2) 0.46693(11) 0.0274(5) Uani 1 1 d .
H6 H 0.2409 0.2890 0.5038 0.033 Uiso 1 1 calc R
C7 C -0.04587(18) 0.1246(2) 0.30355(11) 0.0260(4) Uani 1 1 d .
C8 C -0.13598(19) 0.3601(2) 0.38956(11) 0.0290(4) Uani 1 1 d .
C9 C 0.43813(18) 0.1181(2) 0.47865(11) 0.0265(4) Uani 1 1 d .
C10 C 0.5370(2) 0.2231(2) 0.46590(11) 0.0290(5) Uani 1 1 d .
H10 H 0.5428 0.2718 0.4237 0.035 Uiso 1 1 calc R
C11 C 0.62872(18) 0.2580(2) 0.51513(11) 0.0277(4) Uani 1 1 d .
H11 H 0.6966 0.3316 0.5067 0.033 Uiso 1 1 calc R
C12 C 0.62094(17) 0.1853(2) 0.57655(10) 0.0227(4) Uani 1 1 d .
C13 C 0.51863(19) 0.0797(2) 0.58876(12) 0.0290(4) Uani 1 1 d .
H13 H 0.5113 0.0314 0.6310 0.035 Uiso 1 1 calc R
C14 C 0.42781(19) 0.0454(2) 0.53930(11) 0.0298(5) Uani 1 1 d .
H14 H 0.3592 -0.0276 0.5472 0.036 Uiso 1 1 calc R
C15 C 0.82038(18) 0.3046(2) 0.62777(11) 0.0245(4) Uani 1 1 d .
C16 C 1.0009(2) 0.3780(2) 0.70288(12) 0.0297(5) Uani 1 1 d .
C17 C 1.0335(2) 0.3216(3) 0.77200(13) 0.0413(6) Uani 1 1 d .
H17A H 0.9589 0.3426 0.8016 0.062 Uiso 1 1 calc R
H17B H 1.1119 0.3761 0.7883 0.062 Uiso 1 1 calc R
H17C H 1.0507 0.2094 0.7709 0.062 Uiso 1 1 calc R
C18 C 0.9695(2) 0.5493(2) 0.70392(13) 0.0390(6) Uani 1 1 d .
H18A H 0.9486 0.5844 0.6589 0.059 Uiso 1 1 calc R
H18B H 1.0460 0.6071 0.7206 0.059 Uiso 1 1 calc R
H18C H 0.8936 0.5679 0.7329 0.059 Uiso 1 1 calc R
C19 C 1.1096(2) 0.3397(3) 0.65413(15) 0.0504(7) Uani 1 1 d .
H19A H 1.1204 0.2266 0.6515 0.076 Uiso 1 1 calc R
H19B H 1.1923 0.3872 0.6690 0.076 Uiso 1 1 calc R
H19C H 1.0863 0.3805 0.6103 0.076 Uiso 1 1 calc R

loop_
_atom_site_aniso_label
_atom_site_aniso_U_11
_atom_site_aniso_U_22
_atom_site_aniso_U_33
_atom_site_aniso_U_23
_atom_site_aniso_U_13
_atom_site_aniso_U_12
O1 0.0210(6) 0.0391(8) 0.0286(9) -0.0081(6) -0.0067(6) 0.0054(5)
O2 0.0272(7) 0.0465(9) 0.0273(9) 0.0020(7) 0.0013(7) -0.0131(6)
O3 0.0231(7) 0.0339(8) 0.0308(9) 0.0002(6) -0.0059(6) -0.0090(5)
N1 0.0298(9) 0.0361(10) 0.0300(12) 0.0043(7) -0.0045(9) -0.0001(7)
N2 0.0284(9) 0.0447(10) 0.0367(13) 0.0052(8) 0.0040(8) 0.0072(8)
N3 0.0191(8) 0.0312(8) 0.0206(10) 0.0012(7) 0.0010(7) -0.0042(6)
C1 0.0198(9) 0.0288(9) 0.0258(12) 0.0003(8) 0.0005(8) -0.0011(7)
C2 0.0211(9) 0.0294(9) 0.0248(12) -0.0021(8) 0.0006(8) -0.0007(7)
C3 0.0241(9) 0.0274(9) 0.0234(12) 0.0048(8) -0.0009(8) -0.0043(7)
C4 0.0216(9) 0.0315(10) 0.0261(12) 0.0043(8) 0.0028(8) 0.0001(7)
C5 0.0264(10) 0.0308(10) 0.0262(12) -0.0017(8) 0.0037(9) -0.0004(7)
C6 0.0274(10) 0.0302(10) 0.0247(13) -0.0016(8) 0.0000(8) -0.0024(8)
C7 0.0219(9) 0.0291(10) 0.0270(12) 0.0037(8) 0.0012(9) 0.0013(7)
C8 0.0275(10) 0.0316(10) 0.0279(12) 0.0027(9) 0.0045(9) -0.0011(8)
C9 0.0218(9) 0.0336(10) 0.0240(12) -0.0053(8) -0.0030(8) 0.0022(8)
C10 0.0265(10) 0.0378(11) 0.0228(13) 0.0017(8) 0.0004(9) -0.0010(8)
C11 0.0224(9) 0.0355(11) 0.0252(12) 0.0028(8) 0.0022(8) -0.0041(8)
C12 0.0186(8) 0.0294(10) 0.0201(12) -0.0030(7) 0.0016(8) 0.0014(6)
C13 0.0275(9) 0.0342(10) 0.0252(12) 0.0039(9) -0.0024(8) -0.0068(8)
C14 0.0234(10) 0.0356(11) 0.0303(13) 0.0005(8) -0.0017(9) -0.0062(8)
C15 0.0191(9) 0.0296(10) 0.0248(12) -0.0032(8) 0.0017(8) -0.0030(7)
C16 0.0226(9) 0.0342(10) 0.0325(13) -0.0050(9) -0.0037(9) -0.0072(8)
C17 0.0407(13) 0.0403(12) 0.0429(16) 0.0041(10) -0.0182(12) -0.0106(9)
C18 0.0362(12) 0.0336(11) 0.0472(16) -0.0022(10) -0.0088(10) -0.0081(8)
C19 0.0242(11) 0.0775(18) 0.0495(19) -0.0241(15) 0.0004(12) -0.0039(10)

loop_
_atom_type_symbol
_atom_type_description
_atom_type_scat_dispersion_real
_atom_type_scat_dispersion_imag
_atom_type_scat_source
C C 0.0181 0.0091 'International Tables Vol C Tables 4.2.6.8 and 6.1.1.4'
H H 0.0000 0.0000 'International Tables Vol C Tables 4.2.6.8 and 6.1.1.4'
N N 0.0311 0.0180 'International Tables Vol C Tables 4.2.6.8 and 6.1.1.4'
O O 0.0492 0.0322 'International Tables Vol C Tables 4.2.6.8 and 6.1.1.4'

loop_
_geom_angle_atom_site_label_1
_geom_angle_atom_site_label_2
_geom_angle_atom_site_label_3
_geom_angle
C1 O1 C9 118.28(15)
C15 O3 C16 120.68(16)
C15 N3 C12 127.52(17)
C15 N3 H3N 113.7(14)
C12 N3 H3N 118.8(14)
O1 C1 C6 124.44(19)
O1 C1 C2 114.05(17)
C6 C1 C2 121.51(18)
C1 C2 C3 118.67(18)
C1 C2 H2 120.7
C3 C2 H2 120.7
C2 C3 C4 120.43(19)
C2 C3 C7 119.55(18)
C4 C3 C7 120.01(17)
C5 C4 C3 119.50(18)
C5 C4 C8 121.69(19)
C3 C4 C8 118.80(19)
C4 C5 C6 120.53(19)
C4 C5 H5 119.7
C6 C5 H5 119.7
C1 C6 C5 119.34(19)
C1 C6 H6 120.3
C5 C6 H6 120.3
N1 C7 C3 179.2(2)
N2 C8 C4 178.1(2)
C10 C9 C14 121.33(19)
C10 C9 O1 118.78(19)
C14 C9 O1 119.69(17)
C9 C10 C11 119.72(19)
C9 C10 H10 120.1
C11 C10 H10 120.1
C12 C11 C10 120.00(18)
C12 C11 H11 120.0
C10 C11 H11 120.0
C11 C12 C13 119.37(18)
C11 C12 N3 123.86(17)
C13 C12 N3 116.76(18)
C14 C13 C12 120.2(2)
C14 C13 H13 119.9
C12 C13 H13 119.9
C9 C14 C13 119.38(19)
C9 C14 H14 120.3
C13 C14 H14 120.3
O2 C15 O3 126.66(17)
O2 C15 N3 126.07(18)
O3 C15 N3 107.27(16)
O3 C16 C18 110.12(16)
O3 C16 C17 102.16(17)
C18 C16 C17 110.30(19)
O3 C16 C19 110.05(17)
C18 C16 C19 112.1(2)
C17 C16 C19 111.7(2)
C16 C17 H17A 109.5
C16 C17 H17B 109.5
H17A C17 H17B 109.5
C16 C17 H17C 109.5
H17A C17 H17C 109.5
H17B C17 H17C 109.5
C16 C18 H18A 109.5
C16 C18 H18B 109.5
H18A C18 H18B 109.5
C16 C18 H18C 109.5
H18A C18 H18C 109.5
H18B C18 H18C 109.5
C16 C19 H19A 109.5
C16 C19 H19B 109.5
H19A C19 H19B 109.5
C16 C19 H19C 109.5
H19A C19 H19C 109.5
H19B C19 H19C 109.5

loop_
_geom_bond_atom_site_label_1
_geom_bond_atom_site_label_2
_geom_bond_distance
O1 C1 1.370(2)
O1 C9 1.406(2)
O2 C15 1.207(3)
O3 C15 1.352(3)
O3 C16 1.476(2)
N1 C7 1.143(3)
N2 C8 1.149(3)
N3 C15 1.374(2)
N3 C12 1.404(2)
N3 H3N 0.91(3)
C1 C6 1.384(3)
C1 C2 1.392(3)
C2 C3 1.393(3)
C2 H2 0.9500
C3 C4 1.404(3)
C3 C7 1.438(3)
C4 C5 1.387(3)
C4 C8 1.441(3)
C5 C6 1.389(3)
C5 H5 0.9500
C6 H6 0.9500
C9 C10 1.374(3)
C9 C14 1.377(3)
C10 C11 1.393(3)
C10 H10 0.9500
C11 C12 1.389(3)
C11 H11 0.9500
C12 C13 1.400(3)
C13 C14 1.389(3)
C13 H13 0.9500
C14 H14 0.9500
C16 C18 1.507(3)
C16 C17 1.512(3)
C16 C19 1.512(3)
C17 H17A 0.9800
C17 H17B 0.9800
C17 H17C 0.9800
C18 H18A 0.9800
C18 H18B 0.9800
C18 H18C 0.9800
C19 H19A 0.9800
C19 H19B 0.9800
C19 H19C 0.9800

loop_
_geom_hbond_atom_site_label_D
_geom_hbond_atom_site_label_H
_geom_hbond_atom_site_label_A
_geom_hbond_distance_DH
_geom_hbond_distance_HA
_geom_hbond_distance_DA
_geom_hbond_angle_DHA
_geom_hbond_site_symmetry_A
N3 H3N N1 0.91(3) 2.16(3) 3.036(3) 161(2) 4

loop_
_geom_torsion_atom_site_label_1
_geom_torsion_atom_site_label_2
_geom_torsion_atom_site_label_3
_geom_torsion_atom_site_label_4
_geom_torsion
C9 O1 C1 C6 -1.3(3)
C9 O1 C1 C2 178.24(18)
O1 C1 C2 C3 -178.20(17)
C6 C1 C2 C3 1.4(3)
C1 C2 C3 C4 -0.4(3)
C1 C2 C3 C7 -179.51(18)
C2 C3 C4 C5 -1.1(3)
C7 C3 C4 C5 178.01(18)
C2 C3 C4 C8 177.94(18)
C7 C3 C4 C8 -3.0(3)
C3 C4 C5 C6 1.7(3)
C8 C4 C5 C6 -177.31(18)
O1 C1 C6 C5 178.72(18)
C2 C1 C6 C5 -0.8(3)
C4 C5 C6 C1 -0.8(3)
C1 O1 C9 C10 -98.0(2)
C1 O1 C9 C14 87.0(2)
C14 C9 C10 C11 -0.3(3)
O1 C9 C10 C11 -175.19(17)
C9 C10 C11 C12 0.8(3)
C10 C11 C12 C13 -1.4(3)
C10 C11 C12 N3 177.73(18)
C15 N3 C12 C11 -0.1(3)
C15 N3 C12 C13 179.01(18)
C11 C12 C13 C14 1.6(3)
N3 C12 C13 C14 -177.62(18)
C10 C9 C14 C13 0.4(3)
O1 C9 C14 C13 175.31(17)
C12 C13 C14 C9 -1.1(3)
C16 O3 C15 O2 1.9(3)
C16 O3 C15 N3 -178.58(16)
C12 N3 C15 O2 1.5(3)
C12 N3 C15 O3 -178.00(16)
C15 O3 C16 C18 63.1(2)
C15 O3 C16 C17 -179.70(17)
C15 O3 C16 C19 -60.9(2)
